data_8103827
loop_
_publ_author_name
'Agrawal, V.K.'
'Trigunayat, G.C.'
'Chadha, G.K.'

_publ_section_title
;
 Crystal Structures of two Twelve-layered Cd I2 Polytypes
;
_journal_name_full
;
Zeitschrift fuer Kristallographie, Kristallgeometrie, Kristallphysik, 
Kristallchemie (-144,1977)
;
_journal_page_first 161
_journal_page_last 165
_journal_volume 134
_journal_year 1971
_chemical_formula_sum 'Cd I2'
_space_group_IT_number 156
_symmetry_space_group_name_Hall 'P 3 -2"'
_symmetry_space_group_name_H-M 'P 3 m 1'
_cell_angle_alpha 90
_cell_angle_beta 90
_cell_angle_gamma 120
_cell_formula_units_Z 6
_cell_length_a 4.24
_cell_length_b 4.24
_cell_length_c 41.01
_cell_volume 638.487
_citation_journal_id_ASTM ZEKGAX
_cod_data_source_file Agrawal_ZEKGAX_1971_1764.cif
_cod_data_source_block Cd1I2
_cod_original_formula_sum 'Cd1 I2'
_cod_database_code 8103827

loop_
_symmetry_equiv_pos_as_xyz
x,y,z
-y,x-y,z
-x+y,-x,z
-y,-x,z
x,x-y,z
-x+y,y,z

loop_
_atom_site_label
_atom_site_type_symbol
_atom_site_fract_x
_atom_site_fract_y
_atom_site_fract_z
_atom_site_occupancy
_atom_site_U_iso_or_equiv
Cd6 Cd+2 0.3333 0.6667 0.875 1 0.0
I2 I-1 0 0 0.3333 1 0.0
Cd1 Cd+2 0 0 0.2083 1 0.0
I1 I-1 0 0 0 1 0.0
I9 I-1 0.6667 0.3333 0.9167 1 0.0
I8 I-1 0.6667 0.3333 0.75 1 0.0
I11 I-1 0.3333 0.6667 0.5 1 0.0
I10 I-1 0.3333 0.6667 0.1667 1 0.0
Cd2 Cd+2 0 0 0.5417 1 0.0
I3 I-1 0 0 0.8333 1 0.0
I7 I-1 0.6667 0.3333 0.5833 1 0.0
Cd3 Cd+2 0 0 0.7083 1 0.0
Cd5 Cd+2 0.3333 0.6667 0.375 1 0.0
I5 I-1 0.6667 0.3333 0.25 1 0.0
I12 I-1 0.3333 0.6667 0.6667 1 0.0
I6 I-1 0.6667 0.3333 0.4167 1 0.0
Cd4 Cd+2 0.3333 0.6667 0.0417 1 0.0
I4 I-1 0.6667 0.3333 0.0833 1 0.0
